data_4031959
loop_
_publ_author_name
'Vidyacharan, Shinde'
'Murugan, Arumugavel'
'Sharada, Duddu S.'

_publ_section_title
;
 C(sp(2))-H Functionalization of 2H-Indazoles at C3-Position via
 Palladium(II)-Catalyzed Isocyanide Insertion Strategy Leading to Diverse
 Heterocycles.
;
_journal_issue 7
_journal_name_full 'The Journal of organic chemistry'
_journal_page_first 2837
_journal_page_last 2848
_journal_paper_doi 10.1021/acs.joc.6b00048
_journal_volume 81
_journal_year 2016
_chemical_formula_moiety 'C20 H19 N3 O'
_chemical_formula_sum 'C20 H19 N3 O'
_chemical_formula_weight 317.39
_space_group_crystal_system monoclinic
_space_group_IT_number 14
_space_group_name_Hall '-P 2ybc'
_space_group_name_H-M_alt 'P 1 21/c 1'
_symmetry_Int_Tables_number 14
_symmetry_space_group_name_Hall '-P 2ybc'
_symmetry_space_group_name_H-M 'P 1 21/c 1'
_audit_creation_date 2015-10-30
_audit_creation_method
;
Olex2 1.2
(compiled 2015.09.30 svn.r3233 for OlexSys, GUI svn.r5103)
;
_cell_angle_alpha 90
_cell_angle_beta 108.308(12)
_cell_angle_gamma 90
_cell_formula_units_Z 4
_cell_length_a 18.3402(17)
_cell_length_b 5.2971(6)
_cell_length_c 17.7876(19)
_cell_measurement_reflns_used 1384
_cell_measurement_temperature 298
_cell_measurement_theta_max 71.4437
_cell_measurement_theta_min 3.0169
_cell_volume 1640.6(3)
_computing_cell_refinement
;
CrysAlisPro, Agilent Technologies,
Version 1.171.35.19 (release 27-10-2011 CrysAlis171 .NET)
(compiled Oct 27 2011,15:02:11)
;
_computing_data_collection
;
CrysAlisPro, Agilent Technologies,
Version 1.171.35.19 (release 27-10-2011 CrysAlis171 .NET)
(compiled Oct 27 2011,15:02:11)
;
_computing_data_reduction
;
CrysAlisPro, Agilent Technologies,
Version 1.171.35.19 (release 27-10-2011 CrysAlis171 .NET)
(compiled Oct 27 2011,15:02:11)
;
_computing_molecular_graphics 'Olex2 (Dolomanov et al., 2009)'
_computing_publication_material 'Olex2 (Dolomanov et al., 2009)'
_computing_structure_refinement 'olex2.refine (Bourhis et al., 2015)'
_computing_structure_solution 'SIR2004 (Burla et al., 2007)'
_diffrn_ambient_temperature 298
_diffrn_detector_area_resol_mean 16.1293
_diffrn_measured_fraction_theta_full 0.9742
_diffrn_measured_fraction_theta_max 0.9742
_diffrn_measurement_details
;
  1 omega  -59.00  -32.00   1.0000    2.0100
omega____ theta____ kappa____ phi______ frames
    -        0.0000  -77.0000  120.0000 27

  2 omega   -4.00   21.00   1.0000    8.0500
omega____ theta____ kappa____ phi______ frames
    -      -42.5000   38.0000 -180.0000 25

  3 omega  -42.00   17.00   1.0000    8.0500
omega____ theta____ kappa____ phi______ frames
    -      -42.5000   38.0000   30.0000 59

  4 omega  -10.00   28.00   1.0000    8.0500
omega____ theta____ kappa____ phi______ frames
    -      -42.5000   38.0000   60.0000 38

  5 omega  -48.00   29.00   1.0000    8.0500
omega____ theta____ kappa____ phi______ frames
    -      -42.5000   38.0000  150.0000 77

  6 omega -105.00  -20.00   1.0000    8.0500
omega____ theta____ kappa____ phi______ frames
    -      -42.5000  -63.0000 -150.0000 85

  7 omega   39.00   88.00   1.0000    8.0500
omega____ theta____ kappa____ phi______ frames
    -      110.3105  -38.0000 -150.0000 49

  8 omega   45.00   93.00   1.0000    8.0500
omega____ theta____ kappa____ phi______ frames
    -      110.3105  -25.0000 -120.0000 48

  9 omega   73.00  168.00   1.0000    8.0500
omega____ theta____ kappa____ phi______ frames
    -      110.3105   25.0000  -90.0000 95

 10 omega   39.00   83.00   1.0000    8.0500
omega____ theta____ kappa____ phi______ frames
    -      110.3105  -38.0000  120.0000 44

 11 omega   50.00   93.00   1.0000    8.0500
omega____ theta____ kappa____ phi______ frames
    -      110.3105  -38.0000    0.0000 43

 12 omega   39.00   98.00   1.0000    8.0500
omega____ theta____ kappa____ phi______ frames
    -      110.3105  -45.0000  -48.0000 59

 13 omega   43.00  109.00   1.0000    8.0500
omega____ theta____ kappa____ phi______ frames
    -      110.3105  -63.0000 -180.0000 66

 14 omega   43.00  132.00   1.0000    8.0500
omega____ theta____ kappa____ phi______ frames
    -      110.3105  -91.0000  -30.0000 89
;
_diffrn_measurement_device_type 'SuperNova, Dual, Cu at zero, Eos'
_diffrn_measurement_method '\w scans'
_diffrn_orient_matrix_UB_11 -0.0158093000
_diffrn_orient_matrix_UB_12 0.1453047000
_diffrn_orient_matrix_UB_13 -0.0785935000
_diffrn_orient_matrix_UB_21 0.0855744000
_diffrn_orient_matrix_UB_22 0.0716760000
_diffrn_orient_matrix_UB_23 0.0228208000
_diffrn_orient_matrix_UB_31 0.0160476000
_diffrn_orient_matrix_UB_32 -0.2414874000
_diffrn_orient_matrix_UB_33 -0.0403922000
_diffrn_radiation_monochromator mirror
_diffrn_radiation_type 'Cu K\a'
_diffrn_radiation_wavelength 1.54184
_diffrn_reflns_av_R_equivalents 0.0185
_diffrn_reflns_av_unetI/netI 0.0307
_diffrn_reflns_limit_h_max 22
_diffrn_reflns_limit_h_min -18
_diffrn_reflns_limit_k_max 5
_diffrn_reflns_limit_k_min -6
_diffrn_reflns_limit_l_max 15
_diffrn_reflns_limit_l_min -21
_diffrn_reflns_number 5076
_diffrn_reflns_theta_full 71.5863
_diffrn_reflns_theta_max 71.59
_diffrn_reflns_theta_min 5.05
_diffrn_source 'SuperNova (Cu) X-ray Source'
_exptl_absorpt_coefficient_mu 0.642
_exptl_absorpt_correction_T_max 1.00000
_exptl_absorpt_correction_T_min 0.72868
_exptl_absorpt_correction_type multi-scan
_exptl_absorpt_process_details
;
CrysAlisPro, Agilent Technologies,
Version 1.171.35.19 (release 27-10-2011 CrysAlis171 .NET)
(compiled Oct 27 2011,15:02:11)
Empirical absorption correction using spherical harmonics,
 implemented in SCALE3 ABSPACK scaling algorithm.
;
_exptl_crystal_colour colourless
_exptl_crystal_colour_primary colourless
_exptl_crystal_density_diffrn 1.2849
_exptl_crystal_description block
_exptl_crystal_F_000 674.0028
_exptl_crystal_size_max 0.24
_exptl_crystal_size_mid 0.2
_exptl_crystal_size_min 0.14
_refine_diff_density_max 0.2784
_refine_diff_density_min -0.2740
_refine_diff_density_rms 0.0650
_refine_ls_d_res_high 0.8125
_refine_ls_d_res_low 8.7533
_refine_ls_goodness_of_fit_ref 1.0651
_refine_ls_hydrogen_treatment mixed
_refine_ls_matrix_type full
_refine_ls_number_constraints 33
_refine_ls_number_parameters 216
_refine_ls_number_reflns 3129
_refine_ls_number_restraints 0
_refine_ls_restrained_S_all 1.0651
_refine_ls_R_factor_all 0.0781
_refine_ls_R_factor_gt 0.0528
_refine_ls_shift/su_max 0.0000
_refine_ls_shift/su_mean 0.0000
_refine_ls_structure_factor_coef Fsqd
_refine_ls_weighting_details 'w=1/[\s^2^(Fo^2^)+(0.0672P)^2^+0.4508P] where P=(Fo^2^+2Fc^2^)/3'
_refine_ls_weighting_scheme calc
_refine_ls_wR_factor_gt 0.1402
_refine_ls_wR_factor_ref 0.1597
_reflns_Friedel_coverage 0.0
_reflns_limit_h_max 21
_reflns_limit_h_min -22
_reflns_limit_k_max 6
_reflns_limit_k_min 0
_reflns_limit_l_max 21
_reflns_limit_l_min 0
_reflns_number_gt 2209
_reflns_number_total 3129
_reflns_threshold_expression I>=2u(I)
_cod_data_source_file jo6b00048_si_002.cif
_cod_data_source_block exp_5371
_cod_database_code 4031959
_chemical_oxdiff_formula 'C20 H19 N3 O'
_reflns_odcompleteness_completeness 99.91
_reflns_odcompleteness_iscentric 1
_reflns_odcompleteness_theta 66.97
_olex2_refinement_description
;
1. Fixed Uiso
 At 1.2 times of:
  All C(H) groups, All C(H,H) groups
2.a Ternary CH refined with riding coordinates:
 C15(H15)
2.b Secondary CH2 refined with riding coordinates:
 C20(H20a,H20b), C19(H19a,H19b), C18(H18a,H18b), C16(H16a,H16b), C17(H17a,H17b)
2.c Aromatic/amide H refined with riding coordinates:
 C9(H9), C6(H6), C8(H8), C7(H7), C14(H14), C13(H13), C11(H11), C12(H12)
;
_olex2_submission_special_instructions 'No special instructions were received'

loop_
_space_group_symop_id
_space_group_symop_operation_xyz
1 x,y,z
2 -x,y+1/2,-z+1/2
3 -x,-y,-z
4 x,-y-1/2,z-1/2

loop_
_atom_site_label
_atom_site_type_symbol
_atom_site_fract_x
_atom_site_fract_y
_atom_site_fract_z
_atom_site_U_iso_or_equiv
_atom_site_adp_type
_atom_site_occupancy
_atom_site_refinement_flags_posn
O1 O 0.22431(9) 0.1646(3) 0.13021(9) 0.0598(4) Uani 1.000000 .
N2 N 0.14748(10) 0.0461(4) 0.23628(11) 0.0543(5) Uani 1.000000 .
C5 C 0.15981(12) 0.2992(5) 0.13073(13) 0.0526(5) Uani 1.000000 .
N3 N 0.30975(10) -0.1612(4) 0.18221(11) 0.0586(5) Uani 1.000000 .
C10 C 0.11961(12) 0.2448(5) 0.18307(13) 0.0536(5) Uani 1.000000 .
C4 C 0.25210(12) -0.0345(4) 0.18232(13) 0.0510(5) Uani 1.000000 .
C3 C 0.21059(12) -0.0895(4) 0.23750(13) 0.0527(5) Uani 1.000000 .
C9 C 0.05542(13) 0.3864(5) 0.18149(15) 0.0630(7) Uani 1.000000 .
H9 H 0.02817(13) 0.3500(5) 0.21630(15) 0.0757(8) Uiso 1.000000 R
C2 C 0.22093(13) -0.2689(5) 0.29764(13) 0.0562(6) Uani 1.000000 .
N1 N 0.11457(11) -0.0246(4) 0.29095(12) 0.0632(6) Uani 1.000000 .
C15 C 0.35426(12) -0.1033(4) 0.12871(13) 0.0531(5) Uani 1.000000 .
H15 H 0.32876(12) 0.0317(4) 0.09222(13) 0.0637(7) Uiso 1.000000 R
C1 C 0.15964(14) -0.2185(5) 0.32842(14) 0.0620(6) Uani 1.000000 .
C6 C 0.13688(13) 0.4945(5) 0.07766(14) 0.0603(6) Uani 1.000000 .
H6 H 0.16410(13) 0.5315(5) 0.04286(14) 0.0724(7) Uiso 1.000000 R
C8 C 0.03257(14) 0.5800(5) 0.12836(16) 0.0691(7) Uani 1.000000 .
H8 H -0.01043(14) 0.6751(5) 0.12707(16) 0.0829(8) Uiso 1.000000 R
C7 C 0.07316(14) 0.6354(5) 0.07634(16) 0.0682(7) Uani 1.000000 .
H7 H 0.05738(14) 0.7678(5) 0.04054(16) 0.0818(8) Uiso 1.000000 R
C20 C 0.43260(13) -0.0153(5) 0.17896(15) 0.0628(6) Uani 1.000000 .
H20a H 0.42739(13) 0.1437(5) 0.20387(15) 0.0754(8) Uiso 1.000000 R
H20b H 0.45396(13) -0.1378(5) 0.22060(15) 0.0754(8) Uiso 1.000000 R
C19 C 0.48793(15) 0.0198(6) 0.13119(17) 0.0739(8) Uani 1.000000 .
H19a H 0.47031(15) 0.1579(6) 0.09410(17) 0.0886(9) Uiso 1.000000 R
H19b H 0.53842(15) 0.0632(6) 0.16663(17) 0.0886(9) Uiso 1.000000 R
C18 C 0.49334(14) -0.2180(5) 0.08635(16) 0.0694(7) Uani 1.000000 .
H18a H 0.52609(14) -0.1877(5) 0.05377(16) 0.0833(9) Uiso 1.000000 R
H18b H 0.51639(14) -0.3513(5) 0.12361(16) 0.0833(9) Uiso 1.000000 R
C16 C 0.35976(15) -0.3362(5) 0.08228(17) 0.0735(8) Uani 1.000000 .
H16a H 0.37697(15) -0.4768(5) 0.11846(17) 0.0882(9) Uiso 1.000000 R
H16b H 0.30923(15) -0.3773(5) 0.04650(17) 0.0882(9) Uiso 1.000000 R
C14 C 0.27269(15) -0.4662(5) 0.32768(15) 0.0662(7) Uani 1.000000 .
H14 H 0.31261(15) -0.4994(5) 0.30731(15) 0.0794(8) Uiso 1.000000 R
C17 C 0.41513(16) -0.3004(6) 0.03467(16) 0.0736(8) Uani 1.000000 .
H17a H 0.39454(16) -0.1746(6) -0.00613(16) 0.0884(9) Uiso 1.000000 R
H17b H 0.41981(16) -0.4580(6) 0.00881(16) 0.0884(9) Uiso 1.000000 R
C13 C 0.26274(17) -0.6093(6) 0.38819(16) 0.0796(8) Uani 1.000000 .
H13 H 0.29619(17) -0.7420(6) 0.40900(16) 0.0955(10) Uiso 1.000000 R
C11 C 0.15102(18) -0.3665(6) 0.39084(16) 0.0754(8) Uani 1.000000 .
H11 H 0.11157(18) -0.3350(6) 0.41205(16) 0.0905(9) Uiso 1.000000 R
C12 C 0.20194(19) -0.5565(7) 0.41919(17) 0.0855(9) Uani 1.000000 .
H12 H 0.19677(19) -0.6556(7) 0.46039(17) 0.1025(11) Uiso 1.000000 R

loop_
_atom_site_aniso_label
_atom_site_aniso_U_11
_atom_site_aniso_U_22
_atom_site_aniso_U_33
_atom_site_aniso_U_12
_atom_site_aniso_U_13
_atom_site_aniso_U_23
O1 0.0557(9) 0.0683(10) 0.0673(10) 0.0101(8) 0.0362(8) 0.0046(8)
N2 0.0479(9) 0.0676(12) 0.0573(10) -0.0094(9) 0.0305(8) -0.0124(10)
C5 0.0428(10) 0.0609(13) 0.0599(12) -0.0009(10) 0.0242(10) -0.0137(11)
N3 0.0498(10) 0.0697(13) 0.0651(12) 0.0015(9) 0.0309(9) 0.0013(10)
C10 0.0459(11) 0.0630(14) 0.0556(12) -0.0050(10) 0.0215(9) -0.0143(11)
C4 0.0458(11) 0.0583(13) 0.0549(12) -0.0037(10) 0.0244(9) -0.0058(10)
C3 0.0443(11) 0.0630(14) 0.0564(12) -0.0076(10) 0.0238(10) -0.0098(11)
C9 0.0478(12) 0.0794(17) 0.0687(15) -0.0022(12) 0.0280(11) -0.0173(14)
C2 0.0537(12) 0.0656(14) 0.0523(12) -0.0149(11) 0.0210(10) -0.0087(11)
N1 0.0599(11) 0.0804(14) 0.0619(12) -0.0153(11) 0.0372(10) -0.0146(11)
C15 0.0482(11) 0.0618(14) 0.0578(12) 0.0047(10) 0.0289(10) 0.0044(11)
C1 0.0615(13) 0.0774(17) 0.0551(13) -0.0204(13) 0.0297(11) -0.0168(13)
C6 0.0569(13) 0.0670(15) 0.0617(13) 0.0012(12) 0.0255(11) -0.0067(12)
C8 0.0509(13) 0.0802(18) 0.0784(16) 0.0072(13) 0.0234(12) -0.0183(15)
C7 0.0617(14) 0.0731(17) 0.0685(15) 0.0067(13) 0.0186(12) -0.0098(14)
C20 0.0546(12) 0.0768(17) 0.0662(14) -0.0038(12) 0.0321(11) -0.0083(13)
C19 0.0627(15) 0.0840(19) 0.0899(19) -0.0090(14) 0.0454(14) -0.0108(16)
C18 0.0654(15) 0.0763(17) 0.0839(17) 0.0168(13) 0.0482(14) 0.0106(15)
C16 0.0704(16) 0.0736(18) 0.0884(19) -0.0086(14) 0.0422(15) -0.0178(15)
C14 0.0604(14) 0.0757(17) 0.0624(14) -0.0110(13) 0.0193(11) -0.0041(13)
C17 0.0801(17) 0.0804(19) 0.0743(16) 0.0066(15) 0.0443(14) -0.0111(15)
C13 0.0800(18) 0.085(2) 0.0690(16) -0.0144(16) 0.0166(14) 0.0051(15)
C11 0.0838(18) 0.090(2) 0.0620(15) -0.0231(17) 0.0368(14) -0.0082(15)
C12 0.099(2) 0.098(2) 0.0626(16) -0.033(2) 0.0303(16) -0.0005(17)

loop_
_atom_type_symbol
_atom_type_scat_dispersion_real
_atom_type_scat_dispersion_imag
_atom_type_scat_Cromer_Mann_a1
_atom_type_scat_Cromer_Mann_a2
_atom_type_scat_Cromer_Mann_a3
_atom_type_scat_Cromer_Mann_a4
_atom_type_scat_Cromer_Mann_b1
_atom_type_scat_Cromer_Mann_b2
_atom_type_scat_Cromer_Mann_b3
_atom_type_scat_Cromer_Mann_b4
_atom_type_scat_Cromer_Mann_c
_atom_type_scat_source
_atom_type_scat_dispersion_source
H 0.00000 0.00000 0.49300 0.32291 0.14019 0.04081 10.51090 26.12570 3.14236 57.79970 0.0030380000826 'International Tables Volume C Table 6.1.1.4 (pp. 500-502)' 'Henke, Gullikson and Davis, At. Data and Nucl. Data Tables, 1993, 54, 2'
C 0.01920 0.00962 2.31000 1.02000 1.58860 0.86500 20.84390 10.20750 0.56870 51.65120 0.215599998832 'International Tables Volume C Table 6.1.1.4 (pp. 500-502)' 'Henke, Gullikson and Davis, At. Data and Nucl. Data Tables, 1993, 54, 2'
O 0.05239 0.03377 3.04850 2.28680 1.54630 0.86700 13.27710 5.70110 0.32390 32.90890 0.250800013542 'International Tables Volume C Table 6.1.1.4 (pp. 500-502)' 'Henke, Gullikson and Davis, At. Data and Nucl. Data Tables, 1993, 54, 2'
N 0.03256 0.01839 12.21260 3.13220 2.01250 1.16630 0.00570 9.89330 28.99750 0.58260 -11.5290002823 'International Tables Volume C Table 6.1.1.4 (pp. 500-502)' 'Henke, Gullikson and Davis, At. Data and Nucl. Data Tables, 1993, 54, 2'

loop_
_geom_angle_atom_site_label_1
_geom_angle_atom_site_label_2
_geom_angle_atom_site_label_3
_geom_angle
C4 O1 C5 121.43(17)
C3 N2 C10 122.49(18)
N1 N2 C10 123.03(19)
N1 N2 C3 114.5(2)
C10 C5 O1 122.2(2)
C6 C5 O1 117.47(19)
C6 C5 C10 120.3(2)
C15 N3 C4 122.1(2)
C5 C10 N2 116.9(2)
C9 C10 N2 123.1(2)
C9 C10 C5 120.0(2)
N3 C4 O1 122.54(19)
C3 C4 O1 116.34(18)
C3 C4 N3 121.1(2)
C4 C3 N2 120.7(2)
C2 C3 N2 106.38(19)
C2 C3 C4 132.9(2)
C8 C9 C10 119.5(2)
C1 C2 C3 103.5(2)
C14 C2 C3 135.4(2)
C14 C2 C1 121.1(2)
C1 N1 N2 102.89(18)
C20 C15 N3 107.50(18)
C16 C15 N3 109.3(2)
C16 C15 C20 111.29(19)
N1 C1 C2 112.8(2)
C11 C1 C2 119.8(3)
C11 C1 N1 127.4(2)
C7 C6 C5 119.6(2)
C7 C8 C9 120.4(2)
C8 C7 C6 120.2(3)
C19 C20 C15 112.6(2)
C18 C19 C20 111.0(2)
C17 C18 C19 110.9(2)
C17 C16 C15 112.0(2)
C13 C14 C2 118.0(3)
C16 C17 C18 111.7(2)
C12 C13 C14 120.6(3)
C12 C11 C1 118.1(3)
C11 C12 C13 122.3(3)

loop_
_geom_bond_atom_site_label_1
_geom_bond_atom_site_label_2
_geom_bond_distance
O1 C5 1.384(2)
O1 C4 1.391(3)
N2 C10 1.400(3)
N2 C3 1.357(3)
N2 N1 1.349(2)
C5 C10 1.387(3)
C5 C6 1.374(3)
N3 C4 1.253(3)
N3 C15 1.468(3)
C10 C9 1.389(3)
C4 C3 1.448(3)
C3 C2 1.399(3)
C9 C8 1.368(4)
C2 C1 1.422(3)
C2 C14 1.400(4)
N1 C1 1.355(3)
C15 C20 1.508(3)
C15 C16 1.505(3)
C1 C11 1.408(4)
C6 C7 1.381(3)
C8 C7 1.389(4)
C20 C19 1.526(3)
C19 C18 1.511(4)
C18 C17 1.505(4)
C16 C17 1.525(3)
C14 C13 1.375(4)
C13 C12 1.418(4)
C11 C12 1.358(4)
